data_2207859
loop_
_publ_author_name
'Andrzej Kochel'

_publ_section_title
;
 2,2':6',2''-Terpyridinium perrhenate
;
_journal_coeditor_code RZ6139
_journal_issue 1
_journal_name_full 'Acta Crystallographica Section E'
_journal_page_first m37
_journal_page_last m38
_journal_paper_doi 10.1107/S1600536805039802
_journal_volume 62
_journal_year 2006
_chemical_formula_iupac '(C15 H12 N3) [Re O4]'
_chemical_formula_moiety 'C15 H12 N3 +, O4 Re -'
_chemical_formula_sum 'C15 H12 N3 O4 Re'
_chemical_formula_weight 484.48
_chemical_name_systematic
;
2,2':6',2''-Terpyridinium perrhenate
;
_space_group_IT_number 2
_symmetry_cell_setting triclinic
_symmetry_space_group_name_Hall '-P 1'
_symmetry_space_group_name_H-M 'P -1'
_atom_sites_solution_hydrogens geom
_atom_sites_solution_primary direct
_atom_sites_solution_secondary difmap
_audit_creation_method SHELXL-97
_cell_angle_alpha 76.18(3)
_cell_angle_beta 87.12(3)
_cell_angle_gamma 74.16(3)
_cell_formula_units_Z 2
_cell_length_a 6.112(4)
_cell_length_b 10.796(2)
_cell_length_c 11.806(2)
_cell_measurement_reflns_used 3150
_cell_measurement_temperature 100(2)
_cell_measurement_theta_max 28.38
_cell_measurement_theta_min 3.47
_cell_volume 727.7(5)
_computing_cell_refinement 'KM-4 CCD Software'
_computing_data_collection 'KM-4 CCD Software (Oxford Diffraction, 2004)'
_computing_data_reduction 'KM-4 CCD Software'
_computing_molecular_graphics 'ORTEP-3 (Farrugia, 1997)'
_computing_publication_material SHELXL97
_computing_structure_refinement 'SHELXL97 (Sheldrick, 1997)'
_computing_structure_solution 'SHELXS97 (Sheldrick, 1997)'
_diffrn_ambient_temperature 100(2)
_diffrn_detector_area_resol_mean 0
_diffrn_measured_fraction_theta_full 0.998
_diffrn_measured_fraction_theta_max 0.932
_diffrn_measurement_device_type 'Kuma KM-4 CCD'
_diffrn_measurement_method \w
_diffrn_radiation_monochromator graphite
_diffrn_radiation_source 'fine-focus sealed tube'
_diffrn_radiation_type MoK\a
_diffrn_radiation_wavelength 0.71073
_diffrn_reflns_av_R_equivalents 0.1242
_diffrn_reflns_av_sigmaI/netI 0.0919
_diffrn_reflns_limit_h_max 7
_diffrn_reflns_limit_h_min -8
_diffrn_reflns_limit_k_max 14
_diffrn_reflns_limit_k_min -14
_diffrn_reflns_limit_l_max 15
_diffrn_reflns_limit_l_min -15
_diffrn_reflns_number 10097
_diffrn_reflns_theta_full 25.00
_diffrn_reflns_theta_max 28.38
_diffrn_reflns_theta_min 3.47
_diffrn_standards_decay_% 0
_diffrn_standards_interval_count 0
_diffrn_standards_interval_time 0
_diffrn_standards_number 0
_exptl_absorpt_coefficient_mu 8.375
_exptl_absorpt_correction_T_max 0.897
_exptl_absorpt_correction_T_min 0.567
_exptl_absorpt_correction_type numerical
_exptl_absorpt_process_details '(CrysAlis RED in KM-4 CCD Software; Oxford Diffraction, 2004)'
_exptl_crystal_colour yellow
_exptl_crystal_density_diffrn 2.211
_exptl_crystal_density_method 'not measured'
_exptl_crystal_description plate
_exptl_crystal_F_000 460
_exptl_crystal_size_max 0.12
_exptl_crystal_size_mid 0.05
_exptl_crystal_size_min 0.05
_refine_diff_density_max 3.098
_refine_diff_density_min -3.638
_refine_ls_extinction_method none
_refine_ls_goodness_of_fit_ref 1.020
_refine_ls_hydrogen_treatment constr
_refine_ls_matrix_type full
_refine_ls_number_parameters 208
_refine_ls_number_reflns 3403
_refine_ls_number_restraints 0
_refine_ls_restrained_S_all 1.020
_refine_ls_R_factor_all 0.0730
_refine_ls_R_factor_gt 0.0610
_refine_ls_shift/su_max 0.000
_refine_ls_shift/su_mean 0.000
_refine_ls_structure_factor_coef Fsqd
_refine_ls_weighting_details 'w=1/[\s^2^(Fo^2^)+(0.1028P)^2^] where P=(Fo^2^+2Fc^2^)/3'
_refine_ls_weighting_scheme calc
_refine_ls_wR_factor_gt 0.1491
_refine_ls_wR_factor_ref 0.1565
_reflns_number_gt 2853
_reflns_number_total 3403
_reflns_threshold_expression I>2\s(I)
_cod_data_source_file rz6139.cif
_cod_data_source_block I
_cod_depositor_comments
;
The following automatic conversions were performed:
'_symmetry_cell_setting' value 'Triclinic' changed to 'triclinic'
according to '/home/saulius/struct/CIF-dictionaries/cif_core.dic'
dictionary named 'cif_core.dic' version 2.4.1 from 2010-06-29.

Automatic conversion script
Id: cif_fix_enum 1527 2010-12-29 10:47:43Z saulius 

The following automatic conversions were performed:

'_symmetry_cell_setting' value 'Triclinic' changed to 'triclinic'
according to /home/saulius/struct/CIF-dictionaries/cif_core.dic
dictionary named 'cif_core.dic' version 2.4.1 from 2010-06-29.

Automatic conversion script
Id: cif_fix_values 1715 2011-07-08 13:25:40Z adriana 
;
_cod_database_code 2207859
_cod_database_fobs_code 2207859

loop_
_symmetry_equiv_pos_as_xyz
'x, y, z'
'-x, -y, -z'

loop_
_atom_site_label
_atom_site_fract_x
_atom_site_fract_y
_atom_site_fract_z
_atom_site_U_iso_or_equiv
_atom_site_adp_type
_atom_site_calc_flag
_atom_site_refinement_flags
_atom_site_occupancy
_atom_site_type_symbol
Re1 0.97030(6) 0.38090(4) 0.29653(3) 0.02163(17) Uani d . 1 Re
O1 1.0169(14) 0.5163(7) 0.3344(7) 0.0348(18) Uani d . 1 O
O2 1.1068(12) 0.2368(7) 0.3946(6) 0.0263(15) Uani d . 1 O
O3 1.0768(14) 0.3743(9) 0.1603(7) 0.0380(19) Uani d . 1 O
O4 0.6827(13) 0.3924(8) 0.2968(6) 0.0286(16) Uani d . 1 O
N1 -0.1762(13) 0.2701(8) 0.6562(6) 0.0199(16) Uani d . 1 N
H1A -0.0890 0.3026 0.6886 0.024 Uiso calc R 1 H
N2 0.2162(13) 0.1363(8) 0.7641(6) 0.0178(15) Uani d . 1 N
N3 0.7305(13) 0.0993(8) 0.9170(7) 0.0216(17) Uani d . 1 N
C1 -0.3794(17) 0.3509(10) 0.6144(8) 0.0213(19) Uani d . 1 C
H1 -0.4253 0.4372 0.6241 0.026 Uiso calc R 1 H
C2 -0.5177(17) 0.3040(10) 0.5573(8) 0.0208(19) Uani d . 1 C
H2 -0.6597 0.3572 0.5283 0.025 Uiso calc R 1 H
C3 -0.4398(17) 0.1744(10) 0.5440(7) 0.0197(18) Uani d . 1 C
H3 -0.5278 0.1421 0.5022 0.024 Uiso calc R 1 H
C4 -0.2337(17) 0.0934(10) 0.5918(7) 0.0196(18) Uani d . 1 C
H4 -0.1848 0.0063 0.5846 0.023 Uiso calc R 1 H
C5 -0.1001(15) 0.1438(9) 0.6512(7) 0.0152(17) Uani d . 1 C
C6 0.1237(15) 0.0663(10) 0.7083(7) 0.0173(18) Uani d . 1 C
C7 0.2207(16) -0.0645(9) 0.7075(8) 0.0188(18) Uani d . 1 C
H7 0.1501 -0.1098 0.6695 0.023 Uiso calc R 1 H
C8 0.4299(18) -0.1269(10) 0.7659(8) 0.0207(19) Uani d . 1 C
H8 0.5027 -0.2142 0.7645 0.025 Uiso calc R 1 H
C9 0.5275(17) -0.0615(10) 0.8245(8) 0.022(2) Uani d . 1 C
H9 0.6630 -0.1042 0.8662 0.027 Uiso calc R 1 H
C10 0.4189(15) 0.0725(10) 0.8207(8) 0.0176(18) Uani d . 1 C
C11 0.5179(17) 0.1544(10) 0.8773(8) 0.0204(19) Uani d . 1 C
C12 0.3941(16) 0.2812(9) 0.8856(8) 0.0201(18) Uani d . 1 C
H12 0.2438 0.3150 0.8594 0.024 Uiso calc R 1 H
C13 0.4995(19) 0.3557(11) 0.9336(9) 0.029(2) Uani d . 1 C
H13 0.4208 0.4403 0.9407 0.034 Uiso calc R 1 H
C14 0.7289(17) 0.3008(11) 0.9717(8) 0.026(2) Uani d . 1 C
H14 0.8067 0.3495 1.0012 0.031 Uiso calc R 1 H
C15 0.8351(17) 0.1711(11) 0.9635(7) 0.023(2) Uani d . 1 C
H15 0.9838 0.1327 0.9913 0.027 Uiso calc R 1 H

loop_
_atom_site_aniso_label
_atom_site_aniso_U_11
_atom_site_aniso_U_22
_atom_site_aniso_U_33
_atom_site_aniso_U_12
_atom_site_aniso_U_13
_atom_site_aniso_U_23
Re1 0.0216(2) 0.0218(2) 0.0213(2) -0.00492(16) -0.00235(14) -0.00523(15)
O1 0.034(4) 0.021(4) 0.051(5) -0.010(3) -0.012(4) -0.007(3)
O2 0.030(4) 0.019(3) 0.030(4) -0.006(3) 0.000(3) -0.005(3)
O3 0.031(4) 0.054(5) 0.026(4) -0.007(4) -0.002(3) -0.008(4)
O4 0.027(4) 0.032(4) 0.027(4) -0.010(3) 0.002(3) -0.005(3)
N1 0.017(4) 0.027(4) 0.016(4) -0.005(3) -0.002(3) -0.006(3)
N2 0.020(4) 0.018(4) 0.015(3) -0.006(3) 0.001(3) -0.003(3)
N3 0.015(4) 0.024(4) 0.023(4) 0.001(3) 0.002(3) -0.005(3)
C1 0.023(5) 0.018(5) 0.021(4) -0.009(4) 0.000(4) 0.003(4)
C2 0.022(5) 0.023(5) 0.014(4) -0.006(4) 0.004(3) 0.002(3)
C3 0.026(5) 0.023(5) 0.011(4) -0.011(4) 0.003(3) -0.002(3)
C4 0.027(5) 0.022(5) 0.012(4) -0.009(4) 0.000(3) -0.006(3)
C5 0.013(4) 0.023(5) 0.008(3) -0.007(3) 0.003(3) 0.000(3)
C6 0.012(4) 0.029(5) 0.012(4) -0.007(4) -0.002(3) -0.005(4)
C7 0.022(5) 0.022(5) 0.015(4) -0.011(4) 0.002(3) -0.005(3)
C8 0.030(5) 0.018(5) 0.016(4) -0.015(4) 0.005(4) 0.002(3)
C9 0.017(5) 0.031(5) 0.015(4) 0.000(4) 0.003(3) -0.008(4)
C10 0.015(4) 0.024(5) 0.016(4) -0.009(4) 0.005(3) -0.005(3)
C11 0.026(5) 0.023(5) 0.010(4) -0.010(4) 0.003(3) 0.003(3)
C12 0.016(4) 0.019(5) 0.022(4) 0.000(4) -0.006(3) -0.002(4)
C13 0.029(6) 0.030(6) 0.029(5) -0.002(4) -0.011(4) -0.014(4)
C14 0.022(5) 0.040(6) 0.020(4) -0.012(4) -0.004(4) -0.010(4)
C15 0.021(5) 0.036(6) 0.011(4) -0.008(4) 0.000(3) -0.005(4)

loop_
_atom_type_symbol
_atom_type_description
_atom_type_scat_dispersion_real
_atom_type_scat_dispersion_imag
_atom_type_scat_source
C C 0.0033 0.0016 'International Tables Vol C Tables 4.2.6.8 and 6.1.1.4'
H H 0.0000 0.0000 'International Tables Vol C Tables 4.2.6.8 and 6.1.1.4'
N N 0.0061 0.0033 'International Tables Vol C Tables 4.2.6.8 and 6.1.1.4'
O O 0.0106 0.0060 'International Tables Vol C Tables 4.2.6.8 and 6.1.1.4'
Re Re -1.0185 7.2310 'International Tables Vol C Tables 4.2.6.8 and 6.1.1.4'

loop_
_geom_angle_atom_site_label_1
_geom_angle_atom_site_label_2
_geom_angle_atom_site_label_3
_geom_angle
_geom_angle_publ_flag
O3 Re1 O1 109.0(4) yes
O3 Re1 O2 108.7(4) yes
O1 Re1 O2 110.3(4) yes
O3 Re1 O4 109.9(4) yes
O1 Re1 O4 110.3(4) yes
O2 Re1 O4 108.6(4) yes
C5 N1 C1 124.9(8) ?
C5 N1 H1A 117.6 ?
C1 N1 H1A 117.6 ?
C6 N2 C10 117.1(8) ?
C11 N3 C15 118.5(9) ?
N1 C1 C2 119.0(9) ?
N1 C1 H1 120.5 ?
C2 C1 H1 120.5 ?
C1 C2 C3 118.2(9) ?
C1 C2 H2 120.9 ?
C3 C2 H2 120.9 ?
C4 C3 C2 120.8(9) ?
C4 C3 H3 119.6 ?
C2 C3 H3 119.6 ?
C3 C4 C5 119.2(9) ?
C3 C4 H4 120.4 ?
C5 C4 H4 120.4 ?
N1 C5 C4 117.7(8) ?
N1 C5 C6 117.8(8) ?
C4 C5 C6 124.4(9) ?
N2 C6 C7 123.9(8) ?
N2 C6 C5 113.1(8) ?
C7 C6 C5 123.0(8) ?
C6 C7 C8 117.5(8) ?
C6 C7 H7 121.3 ?
C8 C7 H7 121.3 ?
C9 C8 C7 120.8(10) ?
C9 C8 H8 119.6 ?
C7 C8 H8 119.6 ?
C8 C9 C10 118.4(9) ?
C8 C9 H9 120.8 ?
C10 C9 H9 120.8 ?
N2 C10 C9 122.2(8) ?
N2 C10 C11 115.3(8) ?
C9 C10 C11 122.5(9) ?
N3 C11 C12 123.2(9) ?
N3 C11 C10 115.5(9) ?
C12 C11 C10 121.3(9) ?
C13 C12 C11 118.7(9) ?
C13 C12 H12 120.6 ?
C11 C12 H12 120.6 ?
C12 C13 C14 118.8(10) ?
C12 C13 H13 120.6 ?
C14 C13 H13 120.6 ?
C15 C14 C13 117.9(9) ?
C15 C14 H14 121.0 ?
C13 C14 H14 121.0 ?
N3 C15 C14 122.6(9) ?
N3 C15 H15 118.7 ?
C14 C15 H15 118.7 ?

loop_
_geom_bond_atom_site_label_1
_geom_bond_atom_site_label_2
_geom_bond_distance
_geom_bond_publ_flag
Re1 O3 1.715(8) yes
Re1 O1 1.723(7) yes
Re1 O2 1.727(7) yes
Re1 O4 1.728(7) yes
N1 C5 1.330(12) ?
N1 C1 1.346(13) ?
N1 H1A 0.8600 ?
N2 C6 1.354(11) ?
N2 C10 1.362(12) ?
N3 C11 1.329(13) ?
N3 C15 1.349(13) ?
C1 C2 1.371(14) ?
C1 H1 0.9300 ?
C2 C3 1.394(14) ?
C2 H2 0.9300 ?
C3 C4 1.380(14) ?
C3 H3 0.9300 ?
C4 C5 1.391(12) ?
C4 H4 0.9300 ?
C5 C6 1.492(12) ?
C6 C7 1.377(13) ?
C7 C8 1.400(14) ?
C7 H7 0.9300 ?
C8 C9 1.355(14) ?
C8 H8 0.9300 ?
C9 C10 1.408(14) ?
C9 H9 0.9300 ?
C10 C11 1.487(13) ?
C11 C12 1.395(13) ?
C12 C13 1.386(13) ?
C12 H12 0.9300 ?
C13 C14 1.415(14) ?
C13 H13 0.9300 ?
C14 C15 1.398(15) ?
C14 H14 0.9300 ?
C15 H15 0.9300 ?

loop_
_geom_hbond_atom_site_label_D
_geom_hbond_atom_site_label_H
_geom_hbond_atom_site_label_A
_geom_hbond_site_symmetry_A
_geom_hbond_distance_DH
_geom_hbond_distance_HA
_geom_hbond_distance_DA
_geom_hbond_angle_DHA
N1 H1A N2 . 0.86 2.26 2.645(11) 108
N1 H1A O1 2_666 0.86 2.07 2.763(12) 137
C1 H1 O4 2_566 0.93 2.41 3.258(14) 151
C3 H3 O2 1_355 0.93 2.46 3.185(13) 134
C4 H4 O2 2_656 0.93 2.49 3.399(13) 166
C7 H7 O2 2_656 0.93 2.60 3.505(13) 166

loop_
_geom_torsion_atom_site_label_1
_geom_torsion_atom_site_label_2
_geom_torsion_atom_site_label_3
_geom_torsion_atom_site_label_4
_geom_torsion
C5 N1 C1 C2 -3.1(14)
N1 C1 C2 C3 -0.7(13)
C1 C2 C3 C4 3.1(13)
C2 C3 C4 C5 -1.9(13)
C1 N1 C5 C4 4.3(13)
C1 N1 C5 C6 -176.3(8)
C3 C4 C5 N1 -1.7(13)
C3 C4 C5 C6 179.0(8)
C10 N2 C6 C7 1.0(13)
C10 N2 C6 C5 178.8(8)
N1 C5 C6 N2 3.0(11)
C4 C5 C6 N2 -177.7(8)
N1 C5 C6 C7 -179.1(8)
C4 C5 C6 C7 0.2(14)
N2 C6 C7 C8 -1.4(13)
C5 C6 C7 C8 -179.0(8)
C6 C7 C8 C9 2.4(13)
C7 C8 C9 C10 -2.9(14)
C6 N2 C10 C9 -1.5(13)
C6 N2 C10 C11 178.1(8)
C8 C9 C10 N2 2.5(14)
C8 C9 C10 C11 -177.0(8)
C15 N3 C11 C12 -2.6(14)
C15 N3 C11 C10 176.4(8)
N2 C10 C11 N3 -170.0(8)
C9 C10 C11 N3 9.5(12)
N2 C10 C11 C12 9.0(12)
C9 C10 C11 C12 -171.5(9)
N3 C11 C12 C13 2.4(15)
C10 C11 C12 C13 -176.5(9)
C11 C12 C13 C14 0.4(15)
C12 C13 C14 C15 -2.8(15)
C11 N3 C15 C14 0.0(14)
C13 C14 C15 N3 2.7(15)

loop_
_cod_related_entry_id
_cod_related_entry_database
_cod_related_entry_code
1 ChemSpider 30654911
